data_4074824
loop_
_publ_author_name
'Gupta, B. D.'
'Yamuna, R.'
'Mandal, Debaprasad'

_publ_section_title
;
 Cobaloximes with Mixed Dioximes of Glyoxime and Diphenylglyoxime:&#x00A0;
 Synthesis, Characterization, CV, X-ray Studies, and Crystal Packing
;
_journal_issue 3
_journal_name_full Organometallics
_journal_page_first 706
_journal_paper_doi 10.1021/om050919x
_journal_volume 25
_journal_year 2006
_chemical_formula_moiety 'C29 H36 Co N5 O4'
_chemical_formula_sum 'C29 H36 Co N5 O4'
_chemical_formula_weight 577.56
_chemical_name_common Oct-Co(gH)(dpgH)Py
_chemical_name_systematic
;
 trans-(glyoximato)(diphenylglyoximato)-octyl-(pyridine)-cobalt(III)
;
_space_group_IT_number 2
_symmetry_cell_setting triclinic
_symmetry_space_group_name_Hall '-P 1'
_symmetry_space_group_name_H-M 'P -1'
_atom_sites_solution_hydrogens geom
_atom_sites_solution_primary direct
_atom_sites_solution_secondary difmap
_audit_creation_method SHELXL-97
_cell_angle_alpha 80.697(5)
_cell_angle_beta 71.207(5)
_cell_angle_gamma 64.859(5)
_cell_formula_units_Z 2
_cell_length_a 11.076(5)
_cell_length_b 12.299(5)
_cell_length_c 12.299(5)
_cell_measurement_reflns_used 25
_cell_measurement_temperature 293(2)
_cell_measurement_theta_max 25.0
_cell_measurement_theta_min 1.0
_cell_volume 1435.2(11)
_computing_cell_refinement 'CAD4 Express (Enraf Nonius, 1994)'
_computing_data_collection 'CAD4 Express (Enraf Nonius, 1994)'
_computing_data_reduction 'XCAD4 (Harms & Wocadlo, 1995)'
_computing_molecular_graphics 'Ortep-3 for Windows (Farrugia, 1997)'
_computing_publication_material 'WinGX publication routines (Farrugia, 1999)'
_computing_structure_refinement 'SHELXL-97 (Sheldrick, 1997)'
_computing_structure_solution 'SHELXS-97 (Sheldrick, 1997)'
_diffrn_ambient_temperature 293(2)
_diffrn_measured_fraction_theta_full 0.960
_diffrn_measured_fraction_theta_max 0.960
_diffrn_measurement_device_type 'Enraf Nonius TurboCAD4'
_diffrn_measurement_method 'non-profiled omega/2theta scans'
_diffrn_radiation_monochromator graphite
_diffrn_radiation_source 'fine-focus sealed tube'
_diffrn_radiation_type MoK\a
_diffrn_radiation_wavelength 0.71073
_diffrn_reflns_av_R_equivalents 0.0865
_diffrn_reflns_av_sigmaI/netI 0.1000
_diffrn_reflns_limit_h_max 11
_diffrn_reflns_limit_h_min 0
_diffrn_reflns_limit_k_max 13
_diffrn_reflns_limit_k_min -13
_diffrn_reflns_limit_l_max 13
_diffrn_reflns_limit_l_min -13
_diffrn_reflns_number 5136
_diffrn_reflns_theta_full 24.99
_diffrn_reflns_theta_max 24.99
_diffrn_reflns_theta_min 1.75
_diffrn_standards_decay_% <0.05
_diffrn_standards_interval_time 60
_diffrn_standards_number 3
_exptl_absorpt_coefficient_mu 0.640
_exptl_absorpt_correction_T_max 0.9387
_exptl_absorpt_correction_T_min 0.9387
_exptl_absorpt_correction_type empirical
_exptl_absorpt_process_details XCAD-4
_exptl_crystal_colour orange
_exptl_crystal_density_diffrn 1.336
_exptl_crystal_density_method 'not measured'
_exptl_crystal_description prism
_exptl_crystal_F_000 608
_exptl_crystal_size_max 0.20
_exptl_crystal_size_mid 0.10
_exptl_crystal_size_min 0.10
_refine_diff_density_max 0.447
_refine_diff_density_min -0.482
_refine_diff_density_rms 0.080
_refine_ls_extinction_coef 0.0020(15)
_refine_ls_extinction_expression Fc^*^=kFc[1+0.001xFc^2^\l^3^/sin(2\q)]^-1/4^
_refine_ls_extinction_method SHELXL
_refine_ls_goodness_of_fit_ref 1.009
_refine_ls_hydrogen_treatment mixed
_refine_ls_matrix_type full
_refine_ls_number_parameters 353
_refine_ls_number_reflns 4849
_refine_ls_number_restraints 0
_refine_ls_restrained_S_all 1.009
_refine_ls_R_factor_all 0.1470
_refine_ls_R_factor_gt 0.0727
_refine_ls_shift/su_max 0.010
_refine_ls_shift/su_mean 0.001
_refine_ls_structure_factor_coef Fsqd
_refine_ls_weighting_details 'calc w=1/[\s^2^(Fo^2^)+(0.0938P)^2^+0.4275P] where P=(Fo^2^+2Fc^2^)/3'
_refine_ls_weighting_scheme calc
_refine_ls_wR_factor_gt 0.1612
_refine_ls_wR_factor_ref 0.1985
_reflns_number_gt 2635
_reflns_number_total 4849
_reflns_threshold_expression >2sigma(I)
_cod_data_source_file om050919xsi20051118_115145.cif
_cod_data_source_block 12b
_cod_original_cell_volume 1435.2(10)
_cod_database_code 4074824

loop_
_symmetry_equiv_pos_as_xyz
'x, y, z'
'-x, -y, -z'

loop_
_atom_site_label
_atom_site_type_symbol
_atom_site_fract_x
_atom_site_fract_y
_atom_site_fract_z
_atom_site_U_iso_or_equiv
_atom_site_adp_type
_atom_site_occupancy
_atom_site_symmetry_multiplicity
_atom_site_calc_flag
_atom_site_refinement_flags
Co1 Co 0.15979(8) 0.16685(7) 0.69627(8) 0.0461(3) Uani 1 1 d .
N2 N 0.0190(5) 0.3204(4) 0.6974(4) 0.0391(11) Uani 1 1 d .
O1 O 0.0213(4) 0.0126(3) 0.7982(4) 0.0616(12) Uani 1 1 d .
C8 C -0.1083(6) 0.3306(5) 0.7432(5) 0.0396(14) Uani 1 1 d .
O2 O 0.0425(4) 0.4208(4) 0.6617(4) 0.0588(12) Uani 1 1 d .
H2 H 0.1263 0.4028 0.6341 0.088 Uiso 1 1 calc R
N1 N 0.0059(5) 0.1265(4) 0.7679(4) 0.0468(12) Uani 1 1 d .
C2 C -0.2482(6) 0.1971(5) 0.8358(5) 0.0415(14) Uani 1 1 d .
O3 O 0.3031(5) 0.3197(5) 0.5998(4) 0.0749(14) Uani 1 1 d .
O4 O 0.2772(5) -0.0844(4) 0.7435(5) 0.0831(16) Uani 1 1 d .
H4 H 0.1931 -0.0665 0.7664 0.125 Uiso 1 1 calc R
C1 C -0.1171(6) 0.2140(5) 0.7841(5) 0.0405(14) Uani 1 1 d .
C9 C -0.2297(6) 0.4473(5) 0.7613(5) 0.0410(14) Uani 1 1 d .
N5 N 0.1597(5) 0.1372(5) 0.5357(5) 0.0508(13) Uani 1 1 d .
N3 N 0.3132(5) 0.2096(5) 0.6300(4) 0.0553(14) Uani 1 1 d .
N4 N 0.3008(5) 0.0119(5) 0.7022(5) 0.0597(15) Uani 1 1 d .
C14 C -0.3106(6) 0.4825(5) 0.8726(5) 0.0561(17) Uani 1 1 d .
H14 H -0.2879 0.4330 0.9350 0.067 Uiso 1 1 calc R
C10 C -0.2669(7) 0.5206(6) 0.6701(6) 0.0592(17) Uani 1 1 d .
H10 H -0.2144 0.4983 0.5951 0.071 Uiso 1 1 calc R
C3 C -0.3559(6) 0.2514(5) 0.7859(5) 0.0523(16) Uani 1 1 d .
H3 H -0.3465 0.3004 0.7205 0.063 Uiso 1 1 calc R
C11 C -0.3834(7) 0.6278(6) 0.6910(7) 0.071(2) Uani 1 1 d .
H11 H -0.4091 0.6771 0.6295 0.085 Uiso 1 1 calc R
C7 C -0.2659(6) 0.1266(5) 0.9336(6) 0.0573(17) Uani 1 1 d .
H7 H -0.1949 0.0899 0.9688 0.069 Uiso 1 1 calc R
C21 C 0.4259(7) 0.0077(7) 0.6586(7) 0.075(2) Uani 1 1 d .
H21 H 0.5043 -0.0636 0.6545 0.090 Uiso 1 1 calc R
C20 C 0.4347(7) 0.1191(8) 0.6177(6) 0.071(2) Uani 1 1 d .
H20 H 0.5187 0.1274 0.5852 0.085 Uiso 1 1 calc R
C22 C 0.1662(8) 0.1914(7) 0.8531(6) 0.076(2) Uani 1 1 d .
H22A H 0.1932 0.1124 0.8905 0.092 Uiso 1 1 calc R
H22B H 0.2432 0.2150 0.8390 0.092 Uiso 1 1 calc R
C13 C -0.4242(7) 0.5907(6) 0.8902(7) 0.071(2) Uani 1 1 d .
H13 H -0.4767 0.6151 0.9647 0.086 Uiso 1 1 calc R
C5 C -0.4921(7) 0.1624(6) 0.9272(8) 0.073(2) Uani 1 1 d .
H5 H -0.5733 0.1490 0.9569 0.088 Uiso 1 1 calc R
C6 C -0.3879(8) 0.1102(6) 0.9797(6) 0.071(2) Uani 1 1 d .
H6 H -0.3997 0.0636 1.0466 0.085 Uiso 1 1 calc R
C4 C -0.4765(7) 0.2334(6) 0.8322(7) 0.068(2) Uani 1 1 d .
H4A H -0.5483 0.2705 0.7978 0.081 Uiso 1 1 calc R
C12 C -0.4602(7) 0.6619(6) 0.7996(8) 0.073(2) Uani 1 1 d .
H12 H -0.5379 0.7343 0.8122 0.088 Uiso 1 1 calc R
C16 C 0.1691(9) 0.0098(8) 0.4061(9) 0.090(3) Uani 1 1 d .
H16 H 0.1664 -0.0617 0.3940 0.108 Uiso 1 1 calc R
C15 C 0.1617(7) 0.0344(7) 0.5125(7) 0.071(2) Uani 1 1 d .
H15 H 0.1578 -0.0230 0.5714 0.086 Uiso 1 1 calc R
C18 C 0.1773(9) 0.1966(10) 0.3394(8) 0.096(3) Uani 1 1 d .
H18 H 0.1818 0.2544 0.2810 0.115 Uiso 1 1 calc R
C19 C 0.1676(7) 0.2160(7) 0.4505(6) 0.073(2) Uani 1 1 d .
H19 H 0.1665 0.2882 0.4655 0.087 Uiso 1 1 calc R
C17 C 0.1802(9) 0.0886(11) 0.3187(8) 0.097(3) Uani 1 1 d .
H17 H 0.1897 0.0707 0.2450 0.116 Uiso 1 1 calc R
C23 C 0.0583(11) 0.2677(11) 0.9343(8) 0.142(5) Uani 1 1 d .
H23A H -0.0190 0.2439 0.9517 0.170 Uiso 1 1 calc R
H23B H 0.0297 0.3475 0.8987 0.170 Uiso 1 1 calc R
C24 C 0.0775(11) 0.2782(11) 1.0437(8) 0.132(4) Uani 1 1 d .
H24A H 0.1599 0.2946 1.0275 0.158 Uiso 1 1 calc R
H24B H 0.0952 0.2012 1.0845 0.158 Uiso 1 1 calc R
C29 C -0.297(3) 0.321(2) 1.4581(17) 0.38(2) Uani 1 1 d .
H29A H -0.2695 0.3285 1.5220 0.568 Uiso 1 1 calc R
H29B H -0.2552 0.2387 1.4369 0.568 Uiso 1 1 calc R
H29C H -0.3966 0.3487 1.4793 0.568 Uiso 1 1 calc R
C25 C -0.042(2) 0.3737(15) 1.1226(13) 0.189(6) Uani 1 1 d .
H25A H -0.0080 0.3883 1.1798 0.227 Uiso 1 1 calc R
H25B H -0.0716 0.4476 1.0777 0.227 Uiso 1 1 calc R
C26 C -0.1587(19) 0.347(2) 1.1798(17) 0.242(10) Uani 1 1 d .
H26A H -0.2098 0.3607 1.1245 0.291 Uiso 1 1 calc R
H26B H -0.1245 0.2620 1.1988 0.291 Uiso 1 1 calc R
C27 C -0.253(2) 0.4049(18) 1.2773(17) 0.225(9) Uani 1 1 d .
H27A H -0.2532 0.4849 1.2670 0.269 Uiso 1 1 calc R
H27B H -0.3420 0.4150 1.2706 0.269 Uiso 1 1 calc R
C28 C -0.261(3) 0.380(2) 1.3802(16) 0.307(16) Uani 1 1 d .
H28A H -0.1658 0.3566 1.3797 0.369 Uiso 1 1 calc R
H28B H -0.3106 0.4589 1.4125 0.369 Uiso 1 1 calc R

loop_
_atom_site_aniso_label
_atom_site_aniso_U_11
_atom_site_aniso_U_22
_atom_site_aniso_U_33
_atom_site_aniso_U_23
_atom_site_aniso_U_13
_atom_site_aniso_U_12
Co1 0.0312(5) 0.0457(5) 0.0578(6) -0.0079(4) -0.0141(4) -0.0085(4)
N2 0.034(3) 0.037(3) 0.046(3) -0.001(2) -0.011(2) -0.015(2)
O1 0.050(3) 0.039(2) 0.089(4) 0.008(2) -0.022(2) -0.014(2)
C8 0.035(3) 0.038(3) 0.038(3) -0.003(3) -0.012(3) -0.007(3)
O2 0.048(3) 0.051(3) 0.078(3) 0.002(2) -0.012(2) -0.026(2)
N1 0.045(3) 0.037(3) 0.055(3) 0.003(2) -0.015(3) -0.014(2)
C2 0.037(3) 0.037(3) 0.054(4) -0.003(3) -0.014(3) -0.016(3)
O3 0.055(3) 0.079(4) 0.098(4) -0.013(3) -0.008(3) -0.040(3)
O4 0.049(3) 0.048(3) 0.132(5) 0.005(3) -0.034(3) 0.002(2)
C1 0.037(3) 0.035(3) 0.050(4) 0.002(3) -0.017(3) -0.013(3)
C9 0.034(3) 0.035(3) 0.054(4) 0.003(3) -0.017(3) -0.012(3)
N5 0.030(3) 0.056(3) 0.063(4) -0.012(3) -0.012(2) -0.011(2)
N3 0.040(3) 0.072(4) 0.059(4) -0.014(3) -0.009(3) -0.027(3)
N4 0.039(3) 0.058(4) 0.074(4) -0.008(3) -0.023(3) -0.004(3)
C14 0.057(4) 0.045(4) 0.050(4) -0.002(3) -0.013(3) -0.006(3)
C10 0.055(4) 0.054(4) 0.063(4) 0.009(3) -0.021(3) -0.016(3)
C3 0.050(4) 0.056(4) 0.058(4) 0.006(3) -0.024(3) -0.023(3)
C11 0.056(4) 0.047(4) 0.096(6) 0.022(4) -0.035(4) -0.006(3)
C7 0.042(4) 0.051(4) 0.074(5) 0.005(3) -0.014(3) -0.019(3)
C21 0.034(4) 0.073(5) 0.102(6) -0.027(5) -0.021(4) 0.002(4)
C20 0.035(4) 0.094(6) 0.082(6) -0.029(5) -0.005(4) -0.022(4)
C22 0.058(5) 0.105(6) 0.065(5) -0.014(4) -0.029(4) -0.019(4)
C13 0.060(5) 0.054(4) 0.073(5) -0.016(4) -0.006(4) -0.003(4)
C5 0.048(4) 0.061(5) 0.116(7) -0.002(5) -0.017(4) -0.031(4)
C6 0.064(5) 0.063(5) 0.080(5) 0.006(4) -0.008(4) -0.032(4)
C4 0.045(4) 0.063(5) 0.105(6) -0.003(4) -0.034(4) -0.021(4)
C12 0.051(4) 0.046(4) 0.098(6) 0.003(4) -0.015(5) -0.002(3)
C16 0.088(6) 0.093(6) 0.099(7) -0.040(6) -0.034(5) -0.028(5)
C15 0.060(5) 0.064(5) 0.087(6) -0.025(4) -0.022(4) -0.013(4)
C18 0.092(7) 0.136(9) 0.075(6) 0.012(6) -0.037(5) -0.056(6)
C19 0.075(5) 0.092(6) 0.061(5) 0.007(4) -0.025(4) -0.041(5)
C17 0.084(6) 0.142(9) 0.066(6) -0.026(6) -0.025(5) -0.036(6)
C23 0.110(8) 0.196(11) 0.092(7) -0.054(7) -0.063(7) 0.006(8)
C24 0.111(8) 0.181(11) 0.078(7) -0.047(7) -0.030(6) -0.017(8)
C29 0.77(6) 0.48(4) 0.128(14) 0.089(19) -0.11(2) -0.52(5)
C25 0.25(2) 0.204(16) 0.126(13) -0.004(11) -0.063(14) -0.102(16)
C26 0.182(18) 0.41(3) 0.148(17) -0.075(18) -0.008(13) -0.14(2)
C27 0.29(2) 0.30(2) 0.127(14) -0.022(16) -0.025(16) -0.18(2)
C28 0.39(3) 0.27(2) 0.092(13) -0.003(14) 0.019(17) -0.04(2)

loop_
_atom_type_symbol
_atom_type_description
_atom_type_scat_dispersion_real
_atom_type_scat_dispersion_imag
_atom_type_scat_source
C C 0.0033 0.0016 'International Tables Vol C Tables 4.2.6.8 and 6.1.1.4'
H H 0.0000 0.0000 'International Tables Vol C Tables 4.2.6.8 and 6.1.1.4'
N N 0.0061 0.0033 'International Tables Vol C Tables 4.2.6.8 and 6.1.1.4'
O O 0.0106 0.0060 'International Tables Vol C Tables 4.2.6.8 and 6.1.1.4'
Co Co 0.3494 0.9721 'International Tables Vol C Tables 4.2.6.8 and 6.1.1.4'

loop_
_geom_angle_atom_site_label_1
_geom_angle_atom_site_label_2
_geom_angle_atom_site_label_3
_geom_angle
_geom_angle_publ_flag
N2 Co1 N1 81.6(2) ?
N2 Co1 N3 97.9(2) ?
N1 Co1 N3 177.7(2) ?
N2 Co1 N4 177.5(2) ?
N1 Co1 N4 97.7(2) ?
N3 Co1 N4 82.7(3) ?
N2 Co1 C22 90.6(3) ?
N1 Co1 C22 89.3(3) ?
N3 Co1 C22 88.4(3) ?
N4 Co1 C22 87.0(3) ?
N2 Co1 N5 91.3(2) ?
N1 Co1 N5 91.5(2) ?
N3 Co1 N5 90.7(2) ?
N4 Co1 N5 91.2(2) ?
C22 Co1 N5 178.1(3) yes
C8 N2 O2 118.6(4) ?
C8 N2 Co1 117.3(4) ?
O2 N2 Co1 123.9(4) ?
N2 C8 C1 112.4(5) ?
N2 C8 C9 123.5(5) ?
C1 C8 C9 123.9(5) ?
C1 N1 O1 121.3(5) ?
C1 N1 Co1 116.9(4) ?
O1 N1 Co1 121.7(4) ?
C7 C2 C3 118.5(6) ?
C7 C2 C1 121.1(5) ?
C3 C2 C1 120.4(5) ?
N1 C1 C8 111.7(5) ?
N1 C1 C2 123.7(5) ?
C8 C1 C2 124.5(5) ?
C10 C9 C14 119.1(5) ?
C10 C9 C8 121.4(5) ?
C14 C9 C8 119.5(5) ?
C19 N5 C15 117.5(7) ?
C19 N5 Co1 121.0(5) ?
C15 N5 Co1 121.4(5) ?
O3 N3 C20 121.4(6) ?
O3 N3 Co1 124.3(4) ?
C20 N3 Co1 114.3(5) ?
C21 N4 O4 121.8(6) ?
C21 N4 Co1 114.0(5) ?
O4 N4 Co1 124.2(4) ?
C13 C14 C9 119.9(6) ?
C9 C10 C11 119.4(7) ?
C4 C3 C2 120.4(6) ?
C12 C11 C10 121.0(7) ?
C6 C7 C2 120.5(6) ?
N4 C21 C20 115.3(6) ?
N3 C20 C21 113.8(6) ?
C23 C22 Co1 125.6(6) yes
C12 C13 C14 120.4(7) ?
C4 C5 C6 119.8(7) ?
C5 C6 C7 120.1(7) ?
C5 C4 C3 120.6(7) ?
C11 C12 C13 120.2(6) ?
C17 C16 C15 120.0(9) ?
N5 C15 C16 122.6(8) ?
C17 C18 C19 117.6(9) ?
N5 C19 C18 123.1(8) ?
C16 C17 C18 119.1(9) ?
C22 C23 C24 120.1(8) ?
C23 C24 C25 116.2(10) ?
C26 C25 C24 116.0(16) ?
C27 C26 C25 121.4(19) ?
C28 C27 C26 132(2) ?
C29 C28 C27 144(3) ?

loop_
_geom_bond_atom_site_label_1
_geom_bond_atom_site_label_2
_geom_bond_distance
_geom_bond_publ_flag
Co1 N2 1.869(4) yes
Co1 N1 1.881(5) yes
Co1 N3 1.886(5) yes
Co1 N4 1.891(5) yes
Co1 C22 2.028(7) yes
Co1 N5 2.066(5) yes
N2 C8 1.296(7) yes
N2 O2 1.345(5) ?
O1 N1 1.341(6) ?
C8 C1 1.474(7) yes
C8 C9 1.480(7) ?
N1 C1 1.305(7) yes
C2 C7 1.376(8) ?
C2 C3 1.381(8) ?
C2 C1 1.475(8) ?
O3 N3 1.312(6) ?
O4 N4 1.309(7) ?
C9 C10 1.377(8) ?
C9 C14 1.391(8) ?
N5 C19 1.315(8) ?
N5 C15 1.330(8) ?
N3 C20 1.313(8) ?
N4 C21 1.296(8) ?
C14 C13 1.377(8) ?
C10 C11 1.385(8) ?
C3 C4 1.370(8) ?
C11 C12 1.352(10) ?
C7 C6 1.374(9) ?
C21 C20 1.414(10) yes
C22 C23 1.374(10) ?
C13 C12 1.357(10) ?
C5 C4 1.352(10) ?
C5 C6 1.370(10) ?
C16 C17 1.337(12) ?
C16 C15 1.360(10) ?
C18 C17 1.378(12) ?
C18 C19 1.387(10) ?
C23 C24 1.461(11) ?
C24 C25 1.514(17) ?
C29 C28 1.168(19) ?
C25 C26 1.401(19) ?
C26 C27 1.368(19) ?
C27 C28 1.24(2) ?

loop_
_geom_torsion_atom_site_label_1
_geom_torsion_atom_site_label_2
_geom_torsion_atom_site_label_3
_geom_torsion_atom_site_label_4
_geom_torsion
N1 Co1 N2 C8 0.8(4)
N3 Co1 N2 C8 -176.9(4)
N4 Co1 N2 C8 -73(6)
C22 Co1 N2 C8 -88.4(5)
N5 Co1 N2 C8 92.1(4)
N1 Co1 N2 O2 175.6(4)
N3 Co1 N2 O2 -2.2(4)
N4 Co1 N2 O2 102(6)
C22 Co1 N2 O2 86.3(5)
N5 Co1 N2 O2 -93.1(4)
O2 N2 C8 C1 -176.7(4)
Co1 N2 C8 C1 -1.6(6)
O2 N2 C8 C9 -1.6(8)
Co1 N2 C8 C9 173.4(4)
N2 Co1 N1 C1 0.4(4)
N3 Co1 N1 C1 78(6)
N4 Co1 N1 C1 177.9(4)
C22 Co1 N1 C1 91.0(5)
N5 Co1 N1 C1 -90.7(4)
N2 Co1 N1 O1 178.5(4)
N3 Co1 N1 O1 -103(6)
N4 Co1 N1 O1 -4.0(5)
C22 Co1 N1 O1 -90.9(5)
N5 Co1 N1 O1 87.4(4)
O1 N1 C1 C8 -179.4(4)
Co1 N1 C1 C8 -1.3(6)
O1 N1 C1 C2 -0.1(9)
Co1 N1 C1 C2 178.1(4)
N2 C8 C1 N1 1.8(7)
C9 C8 C1 N1 -173.2(5)
N2 C8 C1 C2 -177.5(5)
C9 C8 C1 C2 7.5(9)
C7 C2 C1 N1 45.9(9)
C3 C2 C1 N1 -133.6(6)
C7 C2 C1 C8 -134.9(6)
C3 C2 C1 C8 45.7(8)
N2 C8 C9 C10 65.9(8)
C1 C8 C9 C10 -119.6(6)
N2 C8 C9 C14 -116.0(6)
C1 C8 C9 C14 58.5(8)
N2 Co1 N5 C19 50.3(5)
N1 Co1 N5 C19 132.0(5)
N3 Co1 N5 C19 -47.6(5)
N4 Co1 N5 C19 -130.4(5)
C22 Co1 N5 C19 -112(9)
N2 Co1 N5 C15 -134.5(5)
N1 Co1 N5 C15 -52.8(5)
N3 Co1 N5 C15 127.6(5)
N4 Co1 N5 C15 44.8(5)
C22 Co1 N5 C15 63(9)
N2 Co1 N3 O3 0.2(5)
N1 Co1 N3 O3 -78(6)
N4 Co1 N3 O3 -177.3(5)
C22 Co1 N3 O3 -90.1(5)
N5 Co1 N3 O3 91.6(5)
N2 Co1 N3 C20 179.1(5)
N1 Co1 N3 C20 101(6)
N4 Co1 N3 C20 1.5(5)
C22 Co1 N3 C20 88.7(5)
N5 Co1 N3 C20 -89.6(5)
N2 Co1 N4 C21 -106(6)
N1 Co1 N4 C21 -179.5(5)
N3 Co1 N4 C21 -1.8(5)
C22 Co1 N4 C21 -90.6(5)
N5 Co1 N4 C21 88.8(5)
N2 Co1 N4 O4 76(6)
N1 Co1 N4 O4 2.1(5)
N3 Co1 N4 O4 179.8(5)
C22 Co1 N4 O4 91.0(5)
N5 Co1 N4 O4 -89.6(5)
C10 C9 C14 C13 -1.5(9)
C8 C9 C14 C13 -179.7(6)
C14 C9 C10 C11 0.4(9)
C8 C9 C10 C11 178.5(6)
C7 C2 C3 C4 -1.1(9)
C1 C2 C3 C4 178.4(6)
C9 C10 C11 C12 0.5(11)
C3 C2 C7 C6 0.5(9)
C1 C2 C7 C6 -179.0(6)
O4 N4 C21 C20 -179.9(6)
Co1 N4 C21 C20 1.7(8)
O3 N3 C20 C21 177.9(5)
Co1 N3 C20 C21 -1.0(8)
N4 C21 C20 N3 -0.5(10)
N2 Co1 C22 C23 25.5(10)
N1 Co1 C22 C23 -56.1(10)
N3 Co1 C22 C23 123.4(10)
N4 Co1 C22 C23 -153.8(10)
N5 Co1 C22 C23 -172(8)
C9 C14 C13 C12 1.8(11)
C4 C5 C6 C7 -2.2(11)
C2 C7 C6 C5 1.1(10)
C6 C5 C4 C3 1.7(11)
C2 C3 C4 C5 0.0(10)
C10 C11 C12 C13 -0.2(12)
C14 C13 C12 C11 -0.9(12)
C19 N5 C15 C16 -1.1(10)
Co1 N5 C15 C16 -176.4(5)
C17 C16 C15 N5 2.6(12)
C15 N5 C19 C18 0.1(10)
Co1 N5 C19 C18 175.5(6)
C17 C18 C19 N5 -0.7(12)
C15 C16 C17 C18 -3.1(13)
C19 C18 C17 C16 2.1(13)
Co1 C22 C23 C24 -179.1(8)
C22 C23 C24 C25 174.0(12)
C23 C24 C25 C26 74.7(19)
C24 C25 C26 C27 159.4(18)
C25 C26 C27 C28 -92(3)
C26 C27 C28 C29 -81(6)
